data_4117207
loop_
_publ_author_name
'E. J. Corey'
'Mark C. Noe'

_publ_section_title
;
 A Critical Analysis of the Mechanistic Basis of Enantioselectivity in the
 Bis-Cinchona Alkaloid Catalyzed Dihydroxylation of Olefins
;
_journal_name_full 'Journal of the American Chemical Society'
_journal_page_first 11038
_journal_page_last 11053
_journal_paper_doi 10.1021/ja961233m
_journal_volume 118
_journal_year 1996
_chemical_formula_sum 'C23 H17 Br O3'
_chemical_formula_weight 421.28
_chemical_name_common
;
4-Bromobenzoate of Asymmetric Dihydroxylation Product from 
Dihydro-fluroanthene
;
_chemical_name_systematic
; 
 ? 
;
_space_group_IT_number 4
_symmetry_cell_setting monoclinic
_symmetry_space_group_name_Hall 'P 2yb'
_symmetry_space_group_name_H-M 'P 1 21 1'
_atom_sites_solution_hydrogens geom
_atom_sites_solution_primary direct
_atom_sites_solution_secondary difmap
_audit_creation_method SHELXL
_cell_angle_alpha 90.00
_cell_angle_beta 91.233(9)
_cell_angle_gamma 90.00
_cell_formula_units_Z 4
_cell_length_a 8.3839(11)
_cell_length_b 12.1229(14)
_cell_length_c 18.411(2)
_cell_measurement_reflns_used 38
_cell_measurement_temperature 193(2)
_cell_measurement_theta_max 15
_cell_measurement_theta_min 10
_cell_volume 1870.8(4)
_computing_cell_refinement 'Siemens XSCANS'
_computing_data_collection 'Siemens XSCANS'
_computing_data_reduction 'Siemens XSCANS'
_computing_molecular_graphics 'Siemens XP'
_computing_publication_material 'Siemens Xcif'
_computing_structure_refinement 'SHELXL-93 (Sheldrick, 1993)'
_computing_structure_solution 'SHELXS-86 (Sheldrick, 1990)'
_diffrn_ambient_temperature 193(2)
_diffrn_measurement_device 'Siemens P4'
_diffrn_measurement_method 'Omega Scans'
_diffrn_radiation_monochromator graphite
_diffrn_radiation_source 'fine-focus sealed tube'
_diffrn_radiation_type MoK\a
_diffrn_radiation_wavelength 0.71073
_diffrn_reflns_av_R_equivalents 0.0573
_diffrn_reflns_av_sigmaI/netI 0.1008
_diffrn_reflns_limit_h_max 9
_diffrn_reflns_limit_h_min -3
_diffrn_reflns_limit_k_max 14
_diffrn_reflns_limit_k_min -14
_diffrn_reflns_limit_l_max 21
_diffrn_reflns_limit_l_min -21
_diffrn_reflns_number 10029
_diffrn_reflns_theta_max 25.00
_diffrn_reflns_theta_min 2.65
_diffrn_standards_decay_% <5%
_diffrn_standards_interval_count 100
_diffrn_standards_number 3
_exptl_absorpt_coefficient_mu 2.218
_exptl_crystal_colour Colorless
_exptl_crystal_density_diffrn 1.496
_exptl_crystal_description Prism
_exptl_crystal_F_000 856
_exptl_crystal_size_max 0.30
_exptl_crystal_size_mid 0.30
_exptl_crystal_size_min 0.30
_refine_diff_density_max 0.373
_refine_diff_density_min -0.381
_refine_diff_density_rms 0.072
_refine_ls_abs_structure_details 'Flack H D (1983), Acta Cryst. A39, 876-881'
_refine_ls_abs_structure_Flack -0.010(11)
_refine_ls_extinction_method none
_refine_ls_goodness_of_fit_all 1.007
_refine_ls_goodness_of_fit_obs 1.066
_refine_ls_hydrogen_treatment 'Riding Model'
_refine_ls_matrix_type full
_refine_ls_number_parameters 487
_refine_ls_number_reflns 6525
_refine_ls_number_restraints 1
_refine_ls_restrained_S_all 1.011
_refine_ls_restrained_S_obs 1.066
_refine_ls_R_factor_all 0.1125
_refine_ls_R_factor_obs 0.0555
_refine_ls_shift/esd_max 0.000
_refine_ls_shift/esd_mean 0.000
_refine_ls_structure_factor_coef Fsqd
_refine_ls_weighting_details 'w=1/[\s^2^(Fo^2^)+(0.0565P)^2^+0.0000P] where P=(Fo^2^+2Fc^2^)/3'
_refine_ls_weighting_scheme calc
_refine_ls_wR_factor_all 0.1319
_refine_ls_wR_factor_obs 0.1078
_reflns_number_observed 4090
_reflns_number_total 6529
_reflns_observed_criterion >2sigma(I)
_cod_data_source_file ja961233m_3.cif
_cod_data_source_block tricycle
_cod_depositor_comments
;
The following automatic conversions were performed:

'_refine_ls_weighting_scheme' value 'calc
w=1/[\s^2^(Fo^2^)+(0.0565P)^2^+0.0000P] where P=(Fo^2^+2Fc^2^)/3' was
changed to 'calc'. New tag '_refine_ls_weighting_details' was
created. The value of the new tag was set to
'w=1/[\s^2^(Fo^2^)+(0.0565P)^2^+0.0000P] where P=(Fo^2^+2Fc^2^)/3'.

Automatic conversion script
Id: cif_fix_values 3143 2015-03-26 13:38:13Z robertas 
;
_cod_database_code 4117207

loop_
_symmetry_equiv_pos_as_xyz
'x, y, z'
'-x, y+1/2, -z'

loop_
_atom_site_aniso_label
_atom_site_aniso_U_11
_atom_site_aniso_U_22
_atom_site_aniso_U_33
_atom_site_aniso_U_23
_atom_site_aniso_U_13
_atom_site_aniso_U_12
O1B 0.022(3) 0.031(3) 0.022(3) 0.000(2) 0.004(2) -0.005(2)
O2B 0.023(3) 0.027(2) 0.028(3) 0.008(2) -0.005(2) 0.000(2)
O3B 0.028(3) 0.033(3) 0.032(3) 0.007(2) -0.010(2) -0.003(2)
Br1 0.0420(7) 0.0639(7) 0.0598(7) -0.0014(5) -0.0267(5) -0.0039(5)
C1B 0.028(4) 0.029(4) 0.031(4) -0.003(4) 0.002(3) 0.008(4)
C2B 0.037(5) 0.023(4) 0.040(4) -0.007(3) 0.010(4) -0.002(3)
C3B 0.035(4) 0.037(4) 0.029(4) -0.007(4) 0.001(3) -0.004(4)
C4B 0.018(4) 0.029(4) 0.029(4) -0.004(3) 0.000(3) 0.001(3)
C5B 0.015(4) 0.022(3) 0.023(4) 0.005(3) 0.002(3) -0.003(3)
C6B 0.035(4) 0.024(4) 0.022(4) 0.002(3) 0.002(3) 0.002(3)
C7B 0.025(4) 0.025(3) 0.018(3) 0.002(3) 0.000(3) 0.001(3)
C8B 0.026(4) 0.036(4) 0.029(4) 0.001(3) -0.006(3) 0.010(3)
C9B 0.020(5) 0.028(6) 0.014(4) -0.003(3) -0.014(4) 0.006(3)
C10B 0.042(5) 0.034(4) 0.017(3) -0.003(3) -0.006(3) -0.012(4)
C11B 0.023(4) 0.027(4) 0.014(3) 0.004(3) 0.002(3) 0.007(3)
C12B 0.025(4) 0.022(3) 0.011(3) 0.001(3) 0.007(3) -0.008(3)
C13B 0.016(4) 0.034(4) 0.020(4) -0.001(3) 0.005(3) 0.007(3)
C14B 0.023(4) 0.026(4) 0.028(4) 0.006(3) -0.001(3) 0.000(3)
C15B 0.031(5) 0.021(4) 0.044(5) 0.001(3) 0.005(4) 0.002(3)
C16B 0.040(5) 0.035(4) 0.031(4) -0.014(3) -0.003(4) -0.002(4)
C17B 0.028(5) 0.030(4) 0.033(4) -0.006(4) -0.014(4) 0.005(4)
C18B 0.030(5) 0.041(5) 0.044(5) 0.002(4) -0.009(4) -0.007(4)
C19B 0.036(5) 0.027(5) 0.032(5) 0.003(3) -0.010(4) -0.004(4)
C20B 0.023(4) 0.025(4) 0.025(4) -0.004(3) -0.006(3) 0.004(3)
C21B 0.037(5) 0.021(4) 0.029(4) 0.000(3) -0.002(4) -0.002(3)
C22B 0.054(6) 0.032(4) 0.024(4) 0.002(3) -0.011(4) 0.001(4)
C23B 0.025(4) 0.016(3) 0.026(4) -0.003(3) 0.001(3) 0.003(3)
O1A 0.023(3) 0.029(3) 0.027(3) -0.001(2) 0.002(2) 0.005(2)
O2A 0.024(3) 0.022(2) 0.031(3) -0.007(2) -0.009(2) 0.002(2)
O3A 0.029(3) 0.029(2) 0.034(3) -0.008(2) -0.002(2) 0.006(2)
Br2 0.0431(7) 0.0825(9) 0.0442(6) -0.0122(5) -0.0215(5) 0.0238(6)
C1A 0.024(4) 0.035(4) 0.033(4) 0.000(3) 0.005(3) -0.008(4)
C2A 0.040(5) 0.034(4) 0.040(5) 0.007(4) 0.006(4) -0.002(4)
C3A 0.025(4) 0.038(4) 0.028(4) 0.008(3) 0.005(3) 0.011(3)
C4A 0.017(4) 0.034(4) 0.028(4) 0.000(3) -0.001(3) 0.001(3)
C5A 0.028(4) 0.024(3) 0.019(3) -0.004(3) 0.001(3) 0.000(3)
C6A 0.021(4) 0.021(3) 0.030(4) -0.002(3) 0.008(3) -0.002(3)
C7A 0.024(4) 0.031(4) 0.016(3) -0.004(3) 0.001(3) -0.001(3)
C8A 0.026(4) 0.047(5) 0.031(4) -0.014(4) -0.002(4) -0.007(4)
C9A 0.038(6) 0.033(6) 0.016(5) 0.000(3) -0.013(4) -0.001(4)
C10A 0.028(4) 0.032(4) 0.025(4) 0.001(3) -0.003(3) 0.010(3)
C11A 0.029(4) 0.027(4) 0.019(4) 0.000(3) 0.001(3) 0.001(3)
C12A 0.022(4) 0.029(4) 0.016(3) -0.008(3) 0.001(3) -0.004(4)
C13A 0.019(4) 0.022(4) 0.021(3) 0.001(3) 0.006(3) 0.009(3)
C14A 0.016(4) 0.029(4) 0.030(4) 0.001(3) 0.008(3) 0.001(3)
C15A 0.032(5) 0.031(4) 0.045(5) 0.004(4) -0.007(4) -0.009(4)
C16A 0.040(5) 0.041(4) 0.033(4) 0.011(3) -0.005(4) -0.004(4)
C17A 0.026(5) 0.038(4) 0.028(4) 0.006(3) -0.005(4) 0.009(3)
C18A 0.039(5) 0.040(4) 0.027(4) -0.011(3) -0.009(4) 0.003(4)
C19A 0.028(4) 0.031(4) 0.022(4) -0.006(3) 0.007(3) 0.006(3)
C20A 0.027(4) 0.019(3) 0.025(4) -0.001(3) -0.004(3) -0.004(3)
C21A 0.035(5) 0.033(5) 0.021(4) -0.003(3) -0.009(4) 0.007(4)
C22A 0.037(5) 0.041(4) 0.024(4) -0.006(4) -0.008(3) 0.015(4)
C23A 0.021(4) 0.028(4) 0.023(4) 0.000(3) -0.003(3) -0.008(3)

loop_
_atom_site_label
_atom_site_type_symbol
_atom_site_fract_x
_atom_site_fract_y
_atom_site_fract_z
_atom_site_U_iso_or_equiv
_atom_site_thermal_displace_type
_atom_site_occupancy
_atom_site_calc_flag
_atom_site_refinement_flags
O1B O -1.5798(6) -0.5824(3) -0.6226(2) 0.0249(12) Uani 1 d .
H1BA H -1.5028(6) -0.5721(3) -0.5952(2) 0.037 Uiso 1 calc R
O2B O -1.5143(5) -0.7278(4) -0.5092(2) 0.0262(11) Uani 1 d .
O3B O -1.5670(5) -0.8773(4) -0.4426(2) 0.0314(12) Uani 1 d .
Br1 Br -0.86330(11) -0.69597(7) -0.28635(5) 0.0556(4) Uani 1 d .
C1B C -2.0039(8) -0.4301(5) -0.5163(4) 0.029(2) Uani 1 d .
H1BB H -2.1034(8) -0.4055(5) -0.5326(4) 0.035 Uiso 1 calc R
C2B C -1.9316(9) -0.3866(5) -0.4548(4) 0.033(2) Uani 1 d .
H2BA H -1.9818(9) -0.3298(5) -0.4302(4) 0.040 Uiso 1 calc R
C3B C -1.7854(8) -0.4254(6) -0.4287(4) 0.034(2) Uani 1 d .
H3BA H -1.7410(8) -0.3957(6) -0.3863(4) 0.040 Uiso 1 calc R
C4B C -1.7055(8) -0.5074(5) -0.4648(3) 0.025(2) Uani 1 d .
H4BA H -1.6077(8) -0.5334(5) -0.4472(3) 0.030 Uiso 1 calc R
C5B C -1.7743(7) -0.5504(5) -0.5282(3) 0.0201(15) Uani 1 d .
C6B C -1.9220(8) -0.5126(5) -0.5533(3) 0.027(2) Uani 1 d .
C7B C -1.9724(8) -0.5787(5) -0.6174(3) 0.022(2) Uani 1 d .
C8B C -2.1171(8) -0.5875(5) -0.6560(4) 0.031(2) Uani 1 d .
H8BA H -2.2008(8) -0.5391(5) -0.6477(4) 0.037 Uiso 1 calc R
C9B C -2.1317(8) -0.6727(6) -0.7082(4) 0.021(2) Uani 1 d .
H9BA H -2.2244(8) -0.6779(6) -0.7367(4) 0.025 Uiso 1 calc R
C10B C -2.0143(9) -0.7460(6) -0.7173(3) 0.031(2) Uani 1 d .
H10A H -2.0301(9) -0.8036(6) -0.7501(3) 0.037 Uiso 1 calc R
C11B C -1.8683(8) -0.7384(5) -0.6790(3) 0.021(2) Uani 1 d .
C12B C -1.8488(8) -0.6516(5) -0.6322(3) 0.019(2) Uani 1 d .
C13B C -1.7083(8) -0.6329(6) -0.5825(3) 0.023(2) Uani 1 d .
C14B C -1.6538(8) -0.7452(5) -0.5560(4) 0.026(2) Uani 1 d .
H14A H -1.7387(8) -0.7807(5) -0.5286(4) 0.031 Uiso 1 calc R
C15B C -1.6093(9) -0.8170(6) -0.6209(4) 0.032(2) Uani 1 d .
H15A H -1.5812(9) -0.8900(6) -0.6033(4) 0.038 Uiso 1 calc R
H15B H -1.5155(9) -0.7858(6) -0.6430(4) 0.038 Uiso 1 calc R
C16B C -1.7416(9) -0.8282(6) -0.6794(4) 0.035(2) Uani 1 d .
H16A H -1.6927(9) -0.8286(6) -0.7267(4) 0.042 Uiso 1 calc R
H16B H -1.7937(9) -0.8990(6) -0.6732(4) 0.042 Uiso 1 calc R
C17B C -1.0577(9) -0.7252(6) -0.3374(4) 0.031(2) Uani 1 d .
C18B C -1.0951(9) -0.6621(6) -0.3974(4) 0.039(2) Uani 1 d .
H18A H -1.0275(9) -0.6063(6) -0.4125(4) 0.046 Uiso 1 calc R
C19B C -1.2387(9) -0.6847(6) -0.4350(4) 0.032(2) Uani 1 d .
H19A H -1.2665(9) -0.6428(6) -0.4757(4) 0.038 Uiso 1 calc R
C20B C -1.3392(8) -0.7674(5) -0.4131(4) 0.025(2) Uani 1 d .
C21B C -1.2973(9) -0.8280(5) -0.3506(4) 0.029(2) Uani 1 d .
H21A H -1.3650(9) -0.8832(5) -0.3345(4) 0.035 Uiso 1 calc R
C22B C -1.1572(10) -0.8069(6) -0.3129(4) 0.037(2) Uani 1 d .
H22A H -1.1301(10) -0.8473(6) -0.2715(4) 0.044 Uiso 1 calc R
C23B C -1.4849(8) -0.7990(5) -0.4552(3) 0.022(2) Uani 1 d .
O1A O 0.0841(5) -0.8487(3) 0.1234(2) 0.0261(12) Uani 1 d .
H1AA H 0.0057(5) -0.8395(3) 0.0967(2) 0.039 Uiso 1 calc R
O2A O 0.0185(5) -0.9871(4) 0.0062(2) 0.0260(12) Uani 1 d .
O3A O 0.0634(5) -1.1365(4) -0.0623(2) 0.0308(11) Uani 1 d .
Br2 Br -0.62544(11) -0.92273(7) -0.21536(5) 0.0569(4) Uani 1 d .
C1A C 0.5060(8) -0.6872(5) 0.0295(4) 0.030(2) Uani 1 d .
H1AB H 0.6010(8) -0.6599(5) 0.0494(4) 0.036 Uiso 1 calc R
C2A C 0.4379(9) -0.6409(6) -0.0330(4) 0.038(2) Uani 1 d .
H2AA H 0.4891(9) -0.5822(6) -0.0552(4) 0.045 Uiso 1 calc R
C3A C 0.2969(8) -0.6795(5) -0.0628(4) 0.030(2) Uani 1 d .
H3AA H 0.2550(8) -0.6480(5) -0.1052(4) 0.036 Uiso 1 calc R
C4A C 0.2163(8) -0.7663(5) -0.0294(3) 0.026(2) Uani 1 d .
H4AA H 0.1201(8) -0.7922(5) -0.0488(3) 0.032 Uiso 1 calc R
C5A C 0.2817(8) -0.8125(5) 0.0323(3) 0.024(2) Uani 1 d .
C6A C 0.4291(8) -0.7744(5) 0.0610(3) 0.024(2) Uani 1 d .
C7A C 0.4752(8) -0.8450(5) 0.1236(3) 0.024(2) Uani 1 d .
C8A C 0.6129(8) -0.8557(6) 0.1644(4) 0.035(2) Uani 1 d .
H8AA H 0.6955(8) -0.8053(6) 0.1595(4) 0.042 Uiso 1 calc R
C9A C 0.6280(9) -0.9437(7) 0.2136(4) 0.029(3) Uani 1 d .
H9AA H 0.7197(9) -0.9503(7) 0.2426(4) 0.035 Uiso 1 calc R
C10A C 0.5063(8) -1.0211(6) 0.2191(3) 0.029(2) Uani 1 d .
H10B H 0.5186(8) -1.0795(6) 0.2515(3) 0.034 Uiso 1 calc R
C11A C 0.3671(8) -1.0131(5) 0.1775(3) 0.025(2) Uani 1 d .
C12A C 0.3518(8) -0.9199(6) 0.1334(3) 0.022(2) Uani 1 d .
C13A C 0.2105(7) -0.8982(5) 0.0827(3) 0.0202(15) Uani 1 d .
C14A C 0.1561(8) -1.0075(5) 0.0532(4) 0.025(2) Uani 1 d .
H14B H 0.2415(8) -1.0418(5) 0.0255(4) 0.030 Uiso 1 calc R
C15A C 0.1087(9) -1.0828(6) 0.1159(4) 0.036(2) Uani 1 d .
H15C H 0.0751(9) -1.1535(6) 0.0963(4) 0.043 Uiso 1 calc R
H15D H 0.0182(9) -1.0505(6) 0.1401(4) 0.043 Uiso 1 calc R
C16A C 0.2436(9) -1.1019(6) 0.1724(4) 0.038(2) Uani 1 d .
H16C H 0.1965(9) -1.1105(6) 0.2197(4) 0.046 Uiso 1 calc R
H16D H 0.2964(9) -1.1708(6) 0.1609(4) 0.046 Uiso 1 calc R
C17A C -0.4344(9) -0.9615(6) -0.1645(4) 0.031(2) Uani 1 d .
C18A C -0.3394(9) -1.0426(6) -0.1921(4) 0.036(2) Uani 1 d .
H18B H -0.3677(9) -1.0771(6) -0.2356(4) 0.043 Uiso 1 calc R
C19A C -0.1990(8) -1.0734(5) -0.1544(3) 0.026(2) Uani 1 d .
H19B H -0.1337(8) -1.1287(5) -0.1723(3) 0.032 Uiso 1 calc R
C20A C -0.1595(8) -1.0192(5) -0.0894(3) 0.024(2) Uani 1 d .
C21A C -0.2586(9) -0.9366(6) -0.0638(4) 0.030(2) Uani 1 d .
H21B H -0.2321(9) -0.9006(6) -0.0205(4) 0.036 Uiso 1 calc R
C22A C -0.3952(9) -0.9074(6) -0.1016(4) 0.034(2) Uani 1 d .
H22B H -0.4603(9) -0.8514(6) -0.0846(4) 0.041 Uiso 1 calc R
C23A C -0.0140(8) -1.0562(5) -0.0492(3) 0.024(2) Uani 1 d .

loop_
_atom_type_symbol
_atom_type_description
_atom_type_scat_dispersion_real
_atom_type_scat_dispersion_imag
_atom_type_scat_source
C C 0.0033 0.0016 'International Tables Vol C Tables 4.2.6.8 and 6.1.1.4'
H H 0.0000 0.0000 'International Tables Vol C Tables 4.2.6.8 and 6.1.1.4'
O O 0.0106 0.0060 'International Tables Vol C Tables 4.2.6.8 and 6.1.1.4'
Br Br -0.2901 2.4595 'International Tables Vol C Tables 4.2.6.8 and 6.1.1.4'

loop_
_geom_angle_atom_site_label_1
_geom_angle_atom_site_label_2
_geom_angle_atom_site_label_3
_geom_angle
C23B O2B C14B 118.7(5)
C2B C1B C6B 117.5(7)
C1B C2B C3B 121.6(7)
C4B C3B C2B 120.8(6)
C3B C4B C5B 118.5(6)
C6B C5B C4B 120.3(6)
C6B C5B C13B 109.4(5)
C4B C5B C13B 130.2(6)
C5B C6B C1B 121.1(6)
C5B C6B C7B 108.8(6)
C1B C6B C7B 129.9(6)
C8B C7B C12B 119.6(6)
C8B C7B C6B 132.6(6)
C12B C7B C6B 107.4(6)
C7B C8B C9B 117.6(6)
C10B C9B C8B 121.1(6)
C9B C10B C11B 121.9(6)
C12B C11B C10B 117.3(6)
C12B C11B C16B 118.7(6)
C10B C11B C16B 123.5(6)
C11B C12B C7B 122.1(6)
C11B C12B C13B 125.8(6)
C7B C12B C13B 111.4(5)
O1B C13B C12B 109.7(5)
O1B C13B C14B 108.7(5)
C12B C13B C14B 106.8(6)
O1B C13B C5B 109.9(6)
C12B C13B C5B 102.0(5)
C14B C13B C5B 119.3(5)
O2B C14B C13B 107.1(5)
O2B C14B C15B 109.8(6)
C13B C14B C15B 109.6(5)
C14B C15B C16B 114.4(6)
C11B C16B C15B 115.3(5)
C18B C17B C22B 122.3(7)
C18B C17B Br1 118.2(6)
C22B C17B Br1 119.5(5)
C17B C18B C19B 117.8(7)
C20B C19B C18B 121.4(7)
C19B C20B C21B 118.5(6)
C19B C20B C23B 122.5(6)
C21B C20B C23B 118.9(6)
C22B C21B C20B 120.8(6)
C21B C22B C17B 119.1(6)
O3B C23B O2B 124.0(6)
O3B C23B C20B 125.0(6)
O2B C23B C20B 111.0(5)
C23A O2A C14A 119.6(5)
C6A C1A C2A 118.1(7)
C3A C2A C1A 121.8(7)
C2A C3A C4A 119.9(6)
C5A C4A C3A 118.9(6)
C4A C5A C6A 120.5(6)
C4A C5A C13A 129.0(6)
C6A C5A C13A 110.3(5)
C1A C6A C5A 120.7(6)
C1A C6A C7A 131.1(6)
C5A C6A C7A 108.3(5)
C8A C7A C12A 119.1(6)
C8A C7A C6A 133.2(7)
C12A C7A C6A 107.2(6)
C7A C8A C9A 119.3(7)
C10A C9A C8A 120.2(7)
C11A C10A C9A 121.5(6)
C10A C11A C12A 116.4(6)
C10A C11A C16A 123.9(6)
C12A C11A C16A 119.5(6)
C7A C12A C11A 123.0(6)
C7A C12A C13A 112.3(6)
C11A C12A C13A 124.0(6)
O1A C13A C14A 109.6(5)
O1A C13A C12A 109.0(5)
C14A C13A C12A 107.3(5)
O1A C13A C5A 109.5(5)
C14A C13A C5A 120.1(5)
C12A C13A C5A 100.5(5)
O2A C14A C13A 107.4(5)
O2A C14A C15A 109.6(5)
C13A C14A C15A 109.6(6)
C14A C15A C16A 113.6(6)
C11A C16A C15A 115.6(6)
C22A C17A C18A 121.9(7)
C22A C17A Br2 119.0(6)
C18A C17A Br2 119.1(5)
C17A C18A C19A 119.7(6)
C20A C19A C18A 118.6(6)
C21A C20A C19A 119.8(6)
C21A C20A C23A 122.7(6)
C19A C20A C23A 117.5(6)
C22A C21A C20A 120.7(7)
C17A C22A C21A 119.3(7)
O3A C23A O2A 123.9(6)
O3A C23A C20A 126.1(6)
O2A C23A C20A 110.0(6)

loop_
_geom_bond_atom_site_label_1
_geom_bond_atom_site_label_2
_geom_bond_distance
O1B C13B 1.454(8)
O2B C23B 1.335(7)
O2B C14B 1.453(8)
O3B C23B 1.198(7)
Br1 C17B 1.897(7)
C1B C2B 1.377(9)
C1B C6B 1.399(9)
C2B C3B 1.389(9)
C3B C4B 1.377(9)
C4B C5B 1.393(8)
C5B C6B 1.390(9)
C5B C13B 1.525(9)
C6B C7B 1.480(9)
C7B C8B 1.397(9)
C7B C12B 1.392(9)
C8B C9B 1.414(9)
C9B C10B 1.339(10)
C10B C11B 1.403(9)
C11B C12B 1.368(9)
C11B C16B 1.521(9)
C12B C13B 1.493(9)
C13B C14B 1.514(9)
C14B C15B 1.531(9)
C15B C16B 1.536(9)
C17B C18B 1.374(10)
C17B C22B 1.377(10)
C18B C19B 1.403(10)
C19B C20B 1.376(10)
C20B C21B 1.403(9)
C20B C23B 1.483(9)
C21B C22B 1.375(9)
O1A C13A 1.441(7)
O2A C23A 1.343(7)
O2A C14A 1.448(7)
O3A C23A 1.198(7)
Br2 C17A 1.897(7)
C1A C6A 1.372(9)
C1A C2A 1.391(10)
C2A C3A 1.375(9)
C3A C4A 1.399(9)
C4A C5A 1.371(9)
C5A C6A 1.411(9)
C5A C13A 1.523(9)
C6A C7A 1.480(9)
C7A C8A 1.369(9)
C7A C12A 1.391(9)
C8A C9A 1.403(10)
C9A C10A 1.392(10)
C10A C11A 1.385(9)
C11A C12A 1.395(9)
C11A C16A 1.496(9)
C12A C13A 1.515(9)
C13A C14A 1.500(9)
C14A C15A 1.532(9)
C15A C16A 1.537(10)
C17A C22A 1.364(10)
C17A C18A 1.370(10)
C18A C19A 1.404(9)
C19A C20A 1.398(9)
C20A C21A 1.391(10)
C20A C23A 1.482(9)
C21A C22A 1.374(10)

loop_
_geom_torsion_atom_site_label_1
_geom_torsion_atom_site_label_2
_geom_torsion_atom_site_label_3
_geom_torsion_atom_site_label_4
_geom_torsion
C6B C1B C2B C3B -2.2(10)
C1B C2B C3B C4B 1.7(11)
C2B C3B C4B C5B 0.1(10)
C3B C4B C5B C6B -1.3(9)
C3B C4B C5B C13B 174.0(6)
C4B C5B C6B C1B 0.8(9)
C13B C5B C6B C1B -175.4(6)
C4B C5B C6B C7B -175.1(5)
C13B C5B C6B C7B 8.7(7)
C2B C1B C6B C5B 1.0(9)
C2B C1B C6B C7B 175.9(6)
C5B C6B C7B C8B 168.6(7)
C1B C6B C7B C8B -6.8(12)
C5B C6B C7B C12B -3.3(7)
C1B C6B C7B C12B -178.7(6)
C12B C7B C8B C9B 1.1(9)
C6B C7B C8B C9B -170.0(6)
C7B C8B C9B C10B 3.7(10)
C8B C9B C10B C11B -3.8(11)
C9B C10B C11B C12B -0.9(10)
C9B C10B C11B C16B 170.8(6)
C10B C11B C12B C7B 5.8(9)
C16B C11B C12B C7B -166.4(6)
C10B C11B C12B C13B 175.3(6)
C16B C11B C12B C13B 3.1(10)
C8B C7B C12B C11B -5.9(10)
C6B C7B C12B C11B 167.2(6)
C8B C7B C12B C13B -176.7(6)
C6B C7B C12B C13B -3.6(7)
C11B C12B C13B O1B 81.5(8)
C7B C12B C13B O1B -108.1(6)
C11B C12B C13B C14B -36.1(8)
C7B C12B C13B C14B 134.3(6)
C11B C12B C13B C5B -162.1(6)
C7B C12B C13B C5B 8.3(7)
C6B C5B C13B O1B 106.0(6)
C4B C5B C13B O1B -69.7(8)
C6B C5B C13B C12B -10.3(7)
C4B C5B C13B C12B 174.0(6)
C6B C5B C13B C14B -127.6(6)
C4B C5B C13B C14B 56.7(10)
C23B O2B C14B C13B 150.6(5)
C23B O2B C14B C15B -90.4(6)
O1B C13B C14B O2B 60.2(6)
C12B C13B C14B O2B 178.4(5)
C5B C13B C14B O2B -66.8(7)
O1B C13B C14B C15B -58.9(7)
C12B C13B C14B C15B 59.3(7)
C5B C13B C14B C15B 174.1(6)
O2B C14B C15B C16B -172.2(5)
C13B C14B C15B C16B -54.8(8)
C12B C11B C16B C15B 5.4(9)
C10B C11B C16B C15B -166.3(6)
C14B C15B C16B C11B 20.9(9)
C22B C17B C18B C19B -1.3(12)
Br1 C17B C18B C19B 179.6(5)
C17B C18B C19B C20B -0.2(12)
C18B C19B C20B C21B 1.5(11)
C18B C19B C20B C23B -174.9(7)
C19B C20B C21B C22B -1.4(10)
C23B C20B C21B C22B 175.2(6)
C20B C21B C22B C17B -0.1(11)
C18B C17B C22B C21B 1.5(11)
Br1 C17B C22B C21B -179.5(5)
C14B O2B C23B O3B 0.0(9)
C14B O2B C23B C20B -179.5(5)
C19B C20B C23B O3B 171.9(7)
C21B C20B C23B O3B -4.5(11)
C19B C20B C23B O2B -8.7(9)
C21B C20B C23B O2B 174.9(6)
C6A C1A C2A C3A 0.6(10)
C1A C2A C3A C4A 1.3(10)
C2A C3A C4A C5A -1.0(10)
C3A C4A C5A C6A -1.1(9)
C3A C4A C5A C13A 172.9(6)
C2A C1A C6A C5A -2.7(10)
C2A C1A C6A C7A 175.5(7)
C4A C5A C6A C1A 3.0(10)
C13A C5A C6A C1A -172.0(6)
C4A C5A C6A C7A -175.5(6)
C13A C5A C6A C7A 9.5(7)
C1A C6A C7A C8A -9.0(12)
C5A C6A C7A C8A 169.3(7)
C1A C6A C7A C12A 178.8(7)
C5A C6A C7A C12A -2.9(7)
C12A C7A C8A C9A 1.7(10)
C6A C7A C8A C9A -169.7(7)
C7A C8A C9A C10A 2.1(10)
C8A C9A C10A C11A -0.9(11)
C9A C10A C11A C12A -3.9(10)
C9A C10A C11A C16A 170.1(7)
C8A C7A C12A C11A -7.0(10)
C6A C7A C12A C11A 166.5(6)
C8A C7A C12A C13A -178.4(6)
C6A C7A C12A C13A -4.9(7)
C10A C11A C12A C7A 7.9(9)
C16A C11A C12A C7A -166.4(6)
C10A C11A C12A C13A 178.3(6)
C16A C11A C12A C13A 4.0(10)
C7A C12A C13A O1A -105.2(6)
C11A C12A C13A O1A 83.6(8)
C7A C12A C13A C14A 136.2(6)
C11A C12A C13A C14A -35.1(8)
C7A C12A C13A C5A 9.9(7)
C11A C12A C13A C5A -161.4(6)
C4A C5A C13A O1A -71.3(8)
C6A C5A C13A O1A 103.2(6)
C4A C5A C13A C14A 56.8(9)
C6A C5A C13A C14A -128.8(6)
C4A C5A C13A C12A 174.0(6)
C6A C5A C13A C12A -11.5(7)
C23A O2A C14A C13A 152.2(5)
C23A O2A C14A C15A -88.9(7)
O1A C13A C14A O2A 60.3(6)
C12A C13A C14A O2A 178.5(5)
C5A C13A C14A O2A -67.8(7)
O1A C13A C14A C15A -58.7(7)
C12A C13A C14A C15A 59.6(7)
C5A C13A C14A C15A 173.3(6)
O2A C14A C15A C16A -175.4(5)
C13A C14A C15A C16A -57.8(8)
C10A C11A C16A C15A -172.6(7)
C12A C11A C16A C15A 1.3(10)
C14A C15A C16A C11A 25.5(9)
C22A C17A C18A C19A 1.4(12)
Br2 C17A C18A C19A -179.0(5)
C17A C18A C19A C20A -0.5(11)
C18A C19A C20A C21A -0.2(10)
C18A C19A C20A C23A 177.7(6)
C19A C20A C21A C22A 0.0(11)
C23A C20A C21A C22A -177.8(7)
C18A C17A C22A C21A -1.6(12)
Br2 C17A C22A C21A 178.8(6)
C20A C21A C22A C17A 0.9(12)
C14A O2A C23A O3A 1.2(9)
C14A O2A C23A C20A 179.9(5)
C21A C20A C23A O3A 168.4(7)
C19A C20A C23A O3A -9.4(10)
C21A C20A C23A O2A -10.2(9)
C19A C20A C23A O2A 171.9(5)
